data_2005692
loop_
_publ_author_name
'Collins, D. J.'
'Hughes, T. C.'
'Johnson, W. M.'
'Mackay, M. F.'

_publ_section_title
;
 2-Methyl-3-phenyl-2,5-dihydro-1,2,4-triazin-6(1<i>H</i>)-one Methanol
 Solvate and
 4-Methyl-3-phenyl-4,5-dihydro-1,2,4-triazin-6(1<i>H</i>)-one
;
_journal_issue 11
_journal_name_full 'Acta Crystallographica Section C'
_journal_page_first 2865
_journal_page_last 2868
_journal_paper_doi 10.1107/S0108270196008335
_journal_volume 52
_journal_year 1996
_chemical_formula_moiety 'C10 H11 N3 O, C H4 O'
_chemical_formula_structural 'C10 H11 N3 O (C H4 O)'
_chemical_formula_sum 'C11 H15 N3 O2'
_chemical_formula_weight 221.3
_chemical_name_systematic '2-Methyl-3-phenyl-2,5-dihydro-1,2,4-triazin-6(1H)-one Methanol Solvate'
_chemical_temperature_decomposition 470
_space_group_IT_number 61
_symmetry_cell_setting orthorhombic
_symmetry_space_group_name_Hall '-P 2ac 2ab'
_symmetry_space_group_name_H-M 'P b c a'
_audit_creation_method SHELXL
_cell_angle_alpha 90
_cell_angle_beta 90
_cell_angle_gamma 90
_cell_formula_units_Z 8
_cell_length_a 8.856(1)
_cell_length_b 24.985(2)
_cell_length_c 10.507(1)
_cell_measurement_reflns_used 30
_cell_measurement_temperature 291(2)
_cell_measurement_theta_max 33
_cell_measurement_theta_min 16
_cell_volume 2324.9(4)
_computing_cell_refinement 'AFC/MSC Software'
_computing_data_collection 'AFC/MSC Software (Rigaku Corporation, 1988)'
_computing_data_reduction 'AFC/MSC Software'
_computing_molecular_graphics 'ORTEPII (Johnson,1976)'
_computing_publication_material SHELXL93
_computing_structure_refinement 'SHELXL93 (Sheldrick, 1993)'
_computing_structure_solution 'SHELXS86 (Sheldrick, 1990)'
_diffrn_ambient_temperature 291(2)
_diffrn_measurement_device 'Rigaku-AFC diffractometer'
_diffrn_measurement_method \w/2\q
_diffrn_radiation_monochromator graphite
_diffrn_radiation_source 'fine-focus sealed tube'
_diffrn_radiation_type CuK\a
_diffrn_radiation_wavelength 1.5418
_diffrn_reflns_av_R_equivalents 0.000
_diffrn_reflns_limit_h_max 10
_diffrn_reflns_limit_h_min 0
_diffrn_reflns_limit_k_max 28
_diffrn_reflns_limit_k_min 0
_diffrn_reflns_limit_l_max 12
_diffrn_reflns_limit_l_min 0
_diffrn_reflns_number 1307
_diffrn_reflns_theta_max 63.1
_diffrn_reflns_theta_min 3.5
_diffrn_standards_decay_% <12%
_diffrn_standards_interval_count 100
_diffrn_standards_number 3
_exptl_absorpt_coefficient_mu 0.73
_exptl_absorpt_correction_T_max 0.802
_exptl_absorpt_correction_T_min 0.726
_exptl_absorpt_correction_type 'SHELX76 gaussian (Sheldrick, 1976)'
_exptl_crystal_colour colourless
_exptl_crystal_density_diffrn 1.264
_exptl_crystal_density_meas ?
_exptl_crystal_description 'regular prism'
_exptl_crystal_F_000 944
_exptl_crystal_size_max 0.49
_exptl_crystal_size_mid 0.41
_exptl_crystal_size_min 0.38
_refine_diff_density_max 0.217
_refine_diff_density_min -0.166
_refine_ls_extinction_coef 0.0035(6)
_refine_ls_extinction_method SHELXL
_refine_ls_goodness_of_fit_obs 1.083
_refine_ls_hydrogen_treatment
; H atoms of methanol not located. Other H atoms refined with common U~iso~ =
0.091(4)\%A
;
_refine_ls_matrix_type full
_refine_ls_number_parameters 190
_refine_ls_number_reflns 1307
_refine_ls_number_restraints 0
_refine_ls_R_factor_obs 0.050
_refine_ls_shift/esd_max -0.090
_refine_ls_shift/esd_mean 0.007
_refine_ls_structure_factor_coef Fsqd
_refine_ls_weighting_details 'w = 1/[\s^2^(Fo^2^)+(0.0944P)^2^] where P=(Fo^2^+2Fc^2^)/3'
_refine_ls_weighting_scheme calc
_refine_ls_wR_factor_obs 0.131
_reflns_number_observed 1087
_reflns_number_total 1307
_reflns_observed_criterion >2sigma(I)
_cod_data_source_file ta1096.cif
_cod_data_source_block 1
_cod_depositor_comments
;
The following automatic conversions were performed:

'_chemical_melting_point' tag was changed to
'_chemical_temperature_decomposition' since the value had been '470 K
(Dec.)'. The value '470 K (Dec.)' was changed to '470'.

Automatic conversion script
Id: cif_fix_values 1715 2011-07-08 13:25:40Z adriana 

The following automatic conversions were performed:

'_exptl_crystal_density_meas' value 'not measured' was changed to '?'
- the value is perceived as not measured.

Automatic conversion script
Id: cif_fix_values 3008 2015-01-20 13:52:24Z robertas 

The following automatic conversions were performed:

'_refine_ls_weighting_scheme' value 'calc w =
1/[\s^2^(Fo^2^)+(0.0944P)^2^] where P=(Fo^2^+2Fc^2^)/3' was changed
to 'calc'. New tag '_refine_ls_weighting_details' was created. The
value of the new tag was set to 'w = 1/[\s^2^(Fo^2^)+(0.0944P)^2^]
where P=(Fo^2^+2Fc^2^)/3'.

Automatic conversion script
Id: cif_fix_values 3143 2015-03-26 13:38:13Z robertas 
;
_cod_database_code 2005692

loop_
_symmetry_equiv_pos_as_xyz
'x, y, z'
'x+1/2, -y+1/2, -z'
'-x, y+1/2, -z+1/2'
'-x+1/2, -y, z+1/2'
'-x, -y, -z'
'-x-1/2, y-1/2, z'
'x, -y-1/2, z-1/2'
'x-1/2, y, -z-1/2'

loop_
_atom_site_aniso_label
_atom_site_aniso_U_11
_atom_site_aniso_U_22
_atom_site_aniso_U_33
_atom_site_aniso_U_12
_atom_site_aniso_U_13
_atom_site_aniso_U_23
N1 0.082(2) 0.055(2) 0.0283(12) -0.001(2) 0.0033(14) 0.0022(12)
N2 0.079(2) 0.055(2) 0.0286(13) -0.002(2) -0.0047(14) -0.0031(11)
C3 0.072(2) 0.056(2) 0.029(2) 0.005(2) 0.001(2) -0.0016(14)
N4 0.092(2) 0.053(2) 0.0237(12) -0.004(2) -0.002(2) -0.0015(12)
C5 0.101(3) 0.051(2) 0.030(2) -0.008(2) 0.006(2) -0.0002(14)
C6 0.076(2) 0.054(2) 0.0243(14) 0.008(2) -0.002(2) 0.002(2)
O6 0.100(2) 0.0603(14) 0.0308(11) -0.0073(15) 0.0061(13) 0.0030(11)
C7 0.067(2) 0.053(2) 0.0313(15) -0.002(2) -0.003(2) -0.0037(14)
C8 0.079(3) 0.064(2) 0.038(2) 0.001(2) 0.004(2) -0.002(2)
C9 0.083(3) 0.074(3) 0.049(2) -0.007(2) 0.006(2) -0.001(2)
C10 0.109(4) 0.073(3) 0.063(2) -0.022(3) 0.005(3) 0.014(2)
C11 0.115(4) 0.054(2) 0.080(3) 0.004(3) 0.017(3) -0.006(2)
C12 0.090(3) 0.057(2) 0.050(2) 0.004(2) 0.014(2) -0.003(2)
C13 0.084(3) 0.077(3) 0.042(2) -0.006(2) -0.013(2) -0.010(2)
OM1 0.095(2) 0.082(2) 0.0563(14) 0.003(2) -0.0077(15) -0.0034(13)
CM1 0.109(4) 0.081(3) 0.063(2) 0.011(3) -0.009(3) -0.006(3)

loop_
_atom_site_label
_atom_site_occupancy
_atom_site_fract_x
_atom_site_fract_y
_atom_site_fract_z
_atom_site_U_iso_or_equiv
_atom_site_thermal_displace_type
_atom_site_calc_flag
_atom_site_type_symbol
N1 1 0.3175(3) 0.52764(10) 0.4119(2) 0.0554(8) Uani d N
N2 1 0.4021(3) 0.56824(11) 0.3497(2) 0.0542(8) Uani d N
C3 1 0.3999(4) 0.57497(13) 0.2249(3) 0.0522(9) Uani d C
N4 1 0.3424(4) 0.53732(11) 0.1525(2) 0.0565(9) Uani d N
C5 1 0.3149(6) 0.48323(14) 0.2039(3) 0.0606(11) Uani d C
C6 1 0.2714(4) 0.48771(13) 0.3414(3) 0.0517(9) Uani d C
O6 1 0.1916(3) 0.45062(9) 0.3889(2) 0.0636(8) Uani d O
C7 1 0.4519(4) 0.62547(13) 0.1643(3) 0.0504(9) Uani d C
C8 1 0.5515(5) 0.6224(2) 0.0621(3) 0.0605(10) Uani d C
C9 1 0.5974(5) 0.6685(2) 0.0001(4) 0.0688(11) Uani d C
C10 1 0.5430(6) 0.7168(2) 0.0393(4) 0.0817(14) Uani d C
C11 1 0.4444(6) 0.7212(2) 0.1412(4) 0.0829(14) Uani d C
C12 1 0.3972(5) 0.67499(15) 0.2032(4) 0.0656(11) Uani d C
C13 1 0.4859(5) 0.6010(2) 0.4397(4) 0.0677(12) Uani d C
OM1 1 0.1705(4) 0.35671(10) 0.2561(2) 0.0777(9) Uani d O
CM1 1 0.2712(7) 0.3266(2) 0.3294(5) 0.0844(14) Uani d C
H4 1 0.333(4) 0.5436(14) 0.064(5) 0.091 Uiso d H
H5a 1 0.411(5) 0.4656(16) 0.196(4) 0.091 Uiso d H
H5b 1 0.224(5) 0.4704(16) 0.157(4) 0.091 Uiso d H
H8 1 0.587(5) 0.5903(16) 0.033(4) 0.091 Uiso d H
H9 1 0.672(5) 0.6655(15) -0.074(4) 0.091 Uiso d H
H10 1 0.571(5) 0.7470(18) -0.002(4) 0.091 Uiso d H
H11 1 0.403(5) 0.7510(17) 0.166(4) 0.091 Uiso d H
H12 1 0.319(5) 0.6781(15) 0.273(4) 0.091 Uiso d H
H13a 1 0.553(5) 0.5787(16) 0.487(4) 0.091 Uiso d H
H13b 1 0.413(5) 0.6203(17) 0.495(4) 0.091 Uiso d H
H13c 1 0.562(4) 0.6265(17) 0.397(4) 0.091 Uiso d H
HMa 1 0.282(5) 0.2897(16) 0.296(4) 0.091 Uiso d H
HMb 1 0.254(5) 0.3343(15) 0.415(5) 0.091 Uiso d H
HMc 1 0.378(5) 0.3424(16) 0.311(4) 0.091 Uiso d H

loop_
_atom_type_symbol
_atom_type_description
_atom_type_scat_dispersion_real
_atom_type_scat_dispersion_imag
_atom_type_scat_source
O O 0.0492 0.0322 'International Tables Vol C Tables 4.2.6.8 and 6.1.1.4'
N N 0.0311 0.0180 'International Tables Vol C Tables 4.2.6.8 and 6.1.1.4'
C C 0.0181 0.0091 'International Tables Vol C Tables 4.2.6.8 and 6.1.1.4'
H H 0.0000 0.0000 'International Tables Vol C Tables 4.2.6.8 and 6.1.1.4'

loop_
_geom_angle_atom_site_label_1
_geom_angle_atom_site_label_2
_geom_angle_atom_site_label_3
_geom_angle
_geom_angle_publ_flag
C6 N1 N2 116.6(3) yes
C3 N2 N1 122.7(3) yes
C3 N2 C13 125.5(3) yes
N1 N2 C13 111.8(3) yes
N4 C3 N2 119.3(3) yes
N4 C3 C7 118.7(3) yes
N2 C3 C7 121.9(3) yes
C3 N4 C5 120.6(3) yes
N4 C5 C6 109.1(3) yes
O6 C6 N1 120.6(3) yes
O6 C6 C5 117.9(3) yes
N1 C6 C5 121.5(3) yes
C12 C7 C8 119.8(3) no
C12 C7 C3 121.4(3) yes
C8 C7 C3 118.7(3) yes
C9 C8 C7 120.3(4) no
C10 C9 C8 119.4(4) no
C9 C10 C11 121.8(4) no
C10 C11 C12 119.1(4) no
C7 C12 C11 119.8(4) no

loop_
_geom_bond_atom_site_label_1
_geom_bond_atom_site_label_2
_geom_bond_distance
_geom_bond_publ_flag
N1 C6 1.308(4) yes
N1 N2 1.421(4) yes
N2 C3 1.322(4) yes
N2 C13 1.455(4) yes
C3 N4 1.312(4) yes
C3 C7 1.486(4) yes
N4 C5 1.475(4) yes
C5 C6 1.499(4) yes
C6 O6 1.268(4) yes
C7 C12 1.390(5) no
C7 C8 1.392(5) no
C8 C9 1.385(5) no
C9 C10 1.362(6) no
C10 C11 1.385(6) no
C11 C12 1.391(5) no
OM1 CM1 1.398(5) yes

loop_
_geom_torsion_atom_site_label_1
_geom_torsion_atom_site_label_2
_geom_torsion_atom_site_label_3
_geom_torsion_atom_site_label_4
_geom_torsion
_geom_torsion_publ_flag
N1 N2 C3 N4 -13.7(3) yes
N2 C3 N4 C5 -14.8(5) yes
C3 N4 C5 C6 33.5(4) yes
N4 C5 C6 N1 -27.7(4) yes
C5 C6 N1 N2 4.1(4) yes
C6 N1 N2 C3 19.1(4) yes
N4 C3 N2 C13 167.8(3) yes
C7 C3 N2 C13 -16.0(5) yes
N2 N1 C6 O6 -178.0(3) yes
N2 C3 C7 C12 -51.8(5) yes
